data_2242150
loop_
_publ_author_name
'Eberlin, Alex R.'
'Frampton, Christopher S.'

_publ_section_title
;
 A metastable polymorphic form of the antifungal anilinopyrimidine active
 pyrimethanil
;
_journal_coeditor_code HB7679
_journal_issue 6
_journal_name_full 'Acta Crystallographica Section E'
_journal_page_first 886
_journal_page_last 889
_journal_paper_doi 10.1107/S2056989017007563
_journal_volume 73
_journal_year 2017
_chemical_formula_iupac 'C12 H13 N3'
_chemical_formula_moiety 'C12 H13 N3'
_chemical_formula_sum 'C12 H13 N3'
_chemical_formula_weight 199.25
_chemical_name_common
;
Pyrimethanil Form 2
;
_chemical_name_systematic
;
4,6-Dimethyl-<i>N</i>-phenylpyrimidin-2-amine
;
_space_group_crystal_system monoclinic
_space_group_IT_number 14
_space_group_name_Hall '-P 2yn'
_space_group_name_H-M_alt 'P 1 21/n 1'
_symmetry_space_group_name_Hall '-P 2yn'
_symmetry_space_group_name_H-M 'P 1 21/n 1'
_atom_sites_solution_hydrogens mixed
_atom_sites_solution_primary direct
_audit_creation_method SHELXL-2014/6
_cell_angle_alpha 90
_cell_angle_beta 102.778(4)
_cell_angle_gamma 90
_cell_formula_units_Z 16
_cell_length_a 10.5351(4)
_cell_length_b 19.1686(7)
_cell_length_c 22.1162(8)
_cell_measurement_reflns_used 2876
_cell_measurement_temperature 120.0(10)
_cell_measurement_theta_max 24.5290
_cell_measurement_theta_min 2.8820
_cell_volume 4355.6(3)
_computing_cell_refinement
;
CrysAlis PRO (Rigaku, 2015)
;
_computing_data_collection
;
CrysAlis PRO (Rigaku, 2015)
;
_computing_data_reduction
;
CrysAlis PRO (Rigaku, 2015)
;
_computing_molecular_graphics
;
SHELXTL (Sheldrick, 2008) and <i>Mercury</i> (Macrae <i>et al</i>.,
2008)
;
_computing_publication_material
;
SHELXTL (Sheldrick, 2008), <i>Mercury</i> (Macrae <i>et al</i>.,
2008)
and publCIF (Westrip, 2010)
;
_computing_structure_refinement
;
SHELXL2014 (Sheldrick, 2015)
;
_computing_structure_solution
;
SHELXD2014 (Sheldrick, 2015)
;
_diffrn_ambient_temperature 120.0(10)
_diffrn_detector_area_resol_mean 10.5598
_diffrn_measured_fraction_theta_full 0.958
_diffrn_measured_fraction_theta_max 0.981
_diffrn_measurement_device_type 'Agilent SuperNova, Dual, Cu at zero, Atlas'
_diffrn_measurement_method 'omega scans'
_diffrn_radiation_monochromator mirror
_diffrn_radiation_source 'SuperNova (Mo) X-ray Source'
_diffrn_radiation_type 'Mo K\a'
_diffrn_radiation_wavelength 0.71073
_diffrn_reflns_av_R_equivalents 0.0525
_diffrn_reflns_limit_h_max 12
_diffrn_reflns_limit_h_min -12
_diffrn_reflns_limit_k_max 18
_diffrn_reflns_limit_k_min -22
_diffrn_reflns_limit_l_max 26
_diffrn_reflns_limit_l_min -25
_diffrn_reflns_number 16540
_diffrn_reflns_theta_full 25.242
_diffrn_reflns_theta_max 25.022
_diffrn_reflns_theta_min 2.906
_exptl_absorpt_coefficient_mu 0.075
_exptl_absorpt_correction_T_max 1.00000
_exptl_absorpt_correction_T_min 0.95995
_exptl_absorpt_correction_type multi-scan
_exptl_absorpt_process_details
;
(CrysAlis PRO; Rigaku, 2015)
;
_exptl_crystal_colour Colourless
_exptl_crystal_density_diffrn 1.215
_exptl_crystal_description Block
_exptl_crystal_F_000 1696
_exptl_crystal_size_max 0.200
_exptl_crystal_size_mid 0.150
_exptl_crystal_size_min 0.100
_refine_diff_density_max 0.237
_refine_diff_density_min -0.285
_refine_ls_extinction_method none
_refine_ls_goodness_of_fit_ref 1.001
_refine_ls_hydrogen_treatment mixed
_refine_ls_matrix_type full
_refine_ls_number_parameters 565
_refine_ls_number_reflns 7552
_refine_ls_number_restraints 0
_refine_ls_restrained_S_all 1.001
_refine_ls_R_factor_all 0.1123
_refine_ls_R_factor_gt 0.0560
_refine_ls_shift/su_max 0.002
_refine_ls_shift/su_mean 0.000
_refine_ls_structure_factor_coef Fsqd
_refine_ls_weighting_details 'w=1/[\s^2^(Fo^2^)+(0.0550P)^2^] where P=(Fo^2^+2Fc^2^)/3'
_refine_ls_weighting_scheme calc
_refine_ls_wR_factor_gt 0.1174
_refine_ls_wR_factor_ref 0.1494
_reflns_number_gt 4410
_reflns_number_total 7552
_reflns_threshold_expression 'I > 2\s(I)'
_cod_data_source_file hb7679sup1.cif
_cod_data_source_block I
_cod_database_code 2242150
_shelx_space_group_comment
;
The symmetry employed for this shelxl refinement is uniquely defined
by the following loop, which should always be used as a source of
symmetry information in preference to the above space-group names.
They are only intended as comments.
;
_shelx_estimated_absorpt_t_min 0.985
_shelx_estimated_absorpt_t_max 0.993
_shelxl_version_number 2014/6

loop_
_space_group_symop_operation_xyz
'x, y, z'
'-x+1/2, y+1/2, -z+1/2'
'-x, -y, -z'
'x-1/2, -y-1/2, z-1/2'

loop_
_atom_site_type_symbol
_atom_site_label
_atom_site_fract_x
_atom_site_fract_y
_atom_site_fract_z
_atom_site_U_iso_or_equiv
_atom_site_adp_type
_atom_site_calc_flag
_atom_site_occupancy
N N1A 0.6124(2) 0.75456(11) 0.10435(11) 0.0263(6) Uani d 1
H H1AB 0.698(3) 0.7460(13) 0.1205(12) 0.025(7) Uiso d 1
N N2A 0.4761(2) 0.84979(12) 0.06807(10) 0.0261(6) Uani d 1
N N3A 0.6823(2) 0.86154(11) 0.14057(10) 0.0256(5) Uani d 1
C C1A 0.5890(3) 0.63127(14) 0.10191(13) 0.0280(7) Uani d 1
H H1AA 0.6763 0.6288 0.1251 0.034 Uiso calc 1
C C2A 0.5192(3) 0.57049(15) 0.08619(13) 0.0328(7) Uani d 1
H H2AA 0.5586 0.5267 0.0988 0.039 Uiso calc 1
C C3A 0.3916(3) 0.57303(15) 0.05197(12) 0.0308(7) Uani d 1
H H3AA 0.3431 0.5314 0.0410 0.037 Uiso calc 1
C C4A 0.3367(3) 0.63763(15) 0.03413(12) 0.0304(7) Uani d 1
H H4AA 0.2497 0.6399 0.0106 0.036 Uiso calc 1
C C5A 0.4056(2) 0.69886(15) 0.04986(12) 0.0276(7) Uani d 1
H H5AA 0.3659 0.7425 0.0372 0.033 Uiso calc 1
C C6A 0.5331(2) 0.69632(14) 0.08422(12) 0.0234(6) Uani d 1
C C7A 0.5858(3) 0.82446(14) 0.10375(13) 0.0245(7) Uani d 1
C C8A 0.4627(3) 0.91995(15) 0.06878(13) 0.0289(7) Uani d 1
C C9A 0.5570(3) 0.96202(15) 0.10415(13) 0.0309(7) Uani d 1
H H9AA 0.5466 1.0113 0.1040 0.037 Uiso calc 1
C C10A 0.6671(3) 0.93098(14) 0.13983(13) 0.0286(7) Uani d 1
C C11A 0.3416(3) 0.94925(16) 0.02772(14) 0.0381(8) Uani d 1
H H11A 0.2651 0.9256 0.0364 0.057 Uiso calc 1
H H11B 0.3446 0.9420 -0.0158 0.057 Uiso calc 1
H H11C 0.3361 0.9993 0.0358 0.057 Uiso calc 1
C C12A 0.7746(3) 0.97312(15) 0.17935(14) 0.0375(8) Uani d 1
H H12A 0.8564 0.9470 0.1856 0.056 Uiso calc 1
H H12B 0.7536 0.9824 0.2196 0.056 Uiso calc 1
H H12C 0.7838 1.0174 0.1586 0.056 Uiso calc 1
N N1B 0.9217(2) 0.79655(12) 0.22174(11) 0.0244(5) Uani d 1
H H1BB 0.837(3) 0.8075(16) 0.1961(14) 0.050(9) Uiso d 1
N N2B 1.0990(2) 0.72567(11) 0.21211(10) 0.0216(5) Uani d 1
N N3B 0.9013(2) 0.73288(11) 0.13366(10) 0.0232(5) Uani d 1
C C1B 0.8653(3) 0.85002(14) 0.30962(13) 0.0295(7) Uani d 1
H H1BA 0.7786 0.8535 0.2858 0.035 Uiso calc 1
C C2B 0.8942(3) 0.87347(14) 0.36999(13) 0.0316(7) Uani d 1
H H2BA 0.8275 0.8927 0.3876 0.038 Uiso calc 1
C C3B 1.0206(3) 0.86906(14) 0.40526(14) 0.0326(7) Uani d 1
H H3BA 1.0406 0.8848 0.4470 0.039 Uiso calc 1
C C4B 1.1167(3) 0.84163(14) 0.37901(13) 0.0299(7) Uani d 1
H H4BA 1.2033 0.8386 0.4030 0.036 Uiso calc 1
C C5B 1.0887(3) 0.81842(14) 0.31799(13) 0.0261(7) Uani d 1
H H5BA 1.1563 0.8007 0.3002 0.031 Uiso calc 1
C C6B 0.9619(2) 0.82115(13) 0.28306(12) 0.0222(6) Uani d 1
C C7B 0.9786(2) 0.74942(14) 0.18899(12) 0.0220(6) Uani d 1
C C8B 1.1475(2) 0.68135(14) 0.17509(12) 0.0229(6) Uani d 1
C C9B 1.0768(3) 0.66375(14) 0.11680(13) 0.0247(7) Uani d 1
H H9BA 1.1128 0.6339 0.0907 0.030 Uiso calc 1
C C10B 0.9522(3) 0.69043(14) 0.09717(12) 0.0233(6) Uani d 1
C C11B 1.2817(2) 0.65336(15) 0.20046(13) 0.0304(7) Uani d 1
H H11D 1.3404 0.6919 0.2169 0.046 Uiso calc 1
H H11E 1.3134 0.6298 0.1673 0.046 Uiso calc 1
H H11F 1.2791 0.6201 0.2338 0.046 Uiso calc 1
C C12B 0.8698(3) 0.67444(15) 0.03397(12) 0.0307(7) Uani d 1
H H12D 0.7828 0.6944 0.0303 0.046 Uiso calc 1
H H12E 0.8627 0.6238 0.0283 0.046 Uiso calc 1
H H12F 0.9103 0.6947 0.0022 0.046 Uiso calc 1
N N1C 1.1500(2) 1.08100(12) 0.13645(11) 0.0274(6) Uani d 1
H H1CB 1.239(3) 1.0913(16) 0.1519(15) 0.058(10) Uiso d 1
N N2C 1.0238(2) 0.98550(12) 0.09055(10) 0.0285(6) Uani d 1
N N3C 1.2273(2) 0.97203(12) 0.16432(10) 0.0254(5) Uani d 1
C C1C 1.1158(3) 1.20305(14) 0.13836(12) 0.0280(7) Uani d 1
H H1CA 1.2015 1.2066 0.1632 0.034 Uiso calc 1
C C2C 1.0416(3) 1.26280(15) 0.12328(13) 0.0333(7) Uani d 1
H H2CA 1.0768 1.3069 0.1377 0.040 Uiso calc 1
C C3C 0.9166(3) 1.25855(16) 0.08734(13) 0.0360(8) Uani d 1
H H3CA 0.8647 1.2993 0.0776 0.043 Uiso calc 1
C C4C 0.8683(3) 1.19384(17) 0.06585(13) 0.0357(8) Uani d 1
H H4CA 0.7833 1.1907 0.0402 0.043 Uiso calc 1
C C5C 0.9410(3) 1.13327(16) 0.08091(13) 0.0314(7) Uani d 1
H H5CA 0.9056 1.0892 0.0664 0.038 Uiso calc 1
C C6C 1.0665(3) 1.13804(14) 0.11756(12) 0.0247(7) Uani d 1
C C7C 1.1299(3) 1.01019(14) 0.12912(13) 0.0252(7) Uani d 1
C C8C 1.0168(3) 0.91572(15) 0.08390(13) 0.0284(7) Uani d 1
C C9C 1.1147(3) 0.87277(15) 0.11533(13) 0.0302(7) Uani d 1
H H9CA 1.1106 0.8238 0.1089 0.036 Uiso calc 1
C C10C 1.2192(3) 0.90258(14) 0.15653(13) 0.0269(7) Uani d 1
C C11C 0.8976(3) 0.88820(16) 0.04020(13) 0.0352(8) Uani d 1
H H11G 0.8728 0.9200 0.0048 0.053 Uiso calc 1
H H11H 0.8261 0.8847 0.0618 0.053 Uiso calc 1
H H11I 0.9161 0.8419 0.0254 0.053 Uiso calc 1
C C12C 1.3266(3) 0.85994(15) 0.19480(13) 0.0332(7) Uani d 1
H H12G 1.4079 0.8867 0.2023 0.050 Uiso calc 1
H H12H 1.3372 0.8168 0.1726 0.050 Uiso calc 1
H H12I 1.3049 0.8484 0.2345 0.050 Uiso calc 1
N N1D 1.4540(2) 1.03911(12) 0.24960(11) 0.0242(5) Uani d 1
H H1DB 1.378(3) 1.0251(15) 0.2234(13) 0.039(9) Uiso d 1
N N2D 1.6334(2) 1.10956(11) 0.24278(10) 0.0240(5) Uani d 1
N N3D 1.4352(2) 1.10768(11) 0.16432(10) 0.0227(5) Uani d 1
C C1D 1.3924(3) 0.98318(14) 0.33508(13) 0.0276(7) Uani d 1
H H1DA 1.3072 0.9788 0.3099 0.033 Uiso calc 1
C C2D 1.4181(3) 0.95921(14) 0.39511(13) 0.0290(7) Uani d 1
H H2DA 1.3501 0.9391 0.4112 0.035 Uiso calc 1
C C3D 1.5421(3) 0.96405(14) 0.43236(13) 0.0304(7) Uani d 1
H H3DA 1.5596 0.9478 0.4739 0.036 Uiso calc 1
C C4D 1.6398(3) 0.99302(14) 0.40792(13) 0.0285(7) Uani d 1
H H4DA 1.7253 0.9961 0.4331 0.034 Uiso calc 1
C C5D 1.6162(2) 1.01761(14) 0.34767(12) 0.0252(7) Uani d 1
H H5DA 1.6850 1.0368 0.3315 0.030 Uiso calc 1
C C6D 1.4905(3) 1.01402(13) 0.31083(12) 0.0227(6) Uani d 1
C C7D 1.5119(2) 1.08765(13) 0.21896(12) 0.0211(6) Uani d 1
C C8D 1.6839(3) 1.15457(14) 0.20693(13) 0.0259(7) Uani d 1
C C9D 1.6144(3) 1.17560(14) 0.14969(13) 0.0264(7) Uani d 1
H H9DA 1.6521 1.2059 0.1246 0.032 Uiso calc 1
C C10D 1.4874(3) 1.15146(13) 0.12938(12) 0.0227(6) Uani d 1
C C11D 1.8201(3) 1.17911(16) 0.23313(14) 0.0356(8) Uani d 1
H H11J 1.8746 1.1393 0.2503 0.053 Uiso calc 1
H H11K 1.8195 1.2133 0.2660 0.053 Uiso calc 1
H H11L 1.8553 1.2008 0.2002 0.053 Uiso calc 1
C C12D 1.4050(3) 1.17113(14) 0.06759(12) 0.0280(7) Uani d 1
H H12J 1.3215 1.1895 0.0731 0.042 Uiso calc 1
H H12K 1.3897 1.1299 0.0408 0.042 Uiso calc 1
H H12L 1.4499 1.2069 0.0484 0.042 Uiso calc 1

loop_
_atom_site_aniso_label
_atom_site_aniso_U_11
_atom_site_aniso_U_22
_atom_site_aniso_U_33
_atom_site_aniso_U_12
_atom_site_aniso_U_13
_atom_site_aniso_U_23
N1A 0.0219(14) 0.0189(13) 0.0347(15) 0.0032(11) -0.0007(12) -0.0004(11)
N2A 0.0253(13) 0.0271(14) 0.0271(14) 0.0056(10) 0.0085(12) 0.0052(11)
N3A 0.0276(13) 0.0204(13) 0.0298(14) 0.0016(10) 0.0081(12) -0.0037(11)
C1A 0.0240(15) 0.0266(16) 0.0311(17) 0.0024(13) 0.0011(14) 0.0006(14)
C2A 0.0337(18) 0.0251(16) 0.0398(19) 0.0014(14) 0.0085(16) -0.0032(14)
C3A 0.0364(18) 0.0294(17) 0.0262(17) -0.0101(14) 0.0059(15) -0.0022(14)
C4A 0.0252(16) 0.0427(19) 0.0214(16) -0.0045(14) 0.0009(14) 0.0023(14)
C5A 0.0265(16) 0.0295(17) 0.0251(17) 0.0034(13) 0.0021(14) 0.0050(13)
C6A 0.0224(15) 0.0254(16) 0.0221(16) 0.0013(12) 0.0041(13) -0.0002(13)
C7A 0.0283(16) 0.0245(16) 0.0232(17) 0.0037(13) 0.0110(14) 0.0022(13)
C8A 0.0303(16) 0.0313(18) 0.0291(18) 0.0097(14) 0.0152(15) 0.0083(14)
C9A 0.0382(18) 0.0221(16) 0.0357(19) 0.0080(14) 0.0150(16) 0.0023(14)
C10A 0.0340(16) 0.0251(16) 0.0310(18) 0.0019(14) 0.0164(15) -0.0032(14)
C11A 0.0343(17) 0.0355(18) 0.044(2) 0.0104(14) 0.0087(16) 0.0124(16)
C12A 0.0437(19) 0.0260(17) 0.043(2) -0.0022(14) 0.0105(17) -0.0082(15)
N1B 0.0214(13) 0.0265(13) 0.0235(14) 0.0034(11) 0.0011(12) -0.0061(11)
N2B 0.0212(12) 0.0215(12) 0.0229(13) 0.0011(10) 0.0062(11) 0.0006(10)
N3B 0.0262(12) 0.0225(13) 0.0203(13) -0.0026(10) 0.0038(11) -0.0029(11)
C1B 0.0302(16) 0.0261(16) 0.0338(18) 0.0027(13) 0.0105(15) -0.0036(14)
C2B 0.0387(18) 0.0273(17) 0.0317(19) 0.0012(14) 0.0138(16) -0.0061(14)
C3B 0.046(2) 0.0250(16) 0.0273(17) -0.0012(14) 0.0084(16) -0.0056(14)
C4B 0.0303(16) 0.0299(17) 0.0280(18) -0.0013(13) 0.0034(14) -0.0032(14)
C5B 0.0274(16) 0.0236(15) 0.0281(17) 0.0008(13) 0.0081(14) -0.0024(13)
C6B 0.0251(16) 0.0171(14) 0.0234(16) -0.0022(12) 0.0030(14) -0.0005(12)
C7B 0.0221(15) 0.0205(14) 0.0240(16) -0.0028(12) 0.0062(14) 0.0005(13)
C8B 0.0239(15) 0.0225(15) 0.0233(16) 0.0022(12) 0.0076(14) 0.0053(13)
C9B 0.0284(16) 0.0231(15) 0.0250(17) 0.0006(12) 0.0109(14) -0.0038(13)
C10B 0.0288(15) 0.0207(15) 0.0212(16) -0.0027(12) 0.0073(14) 0.0024(13)
C11B 0.0278(16) 0.0327(17) 0.0294(17) 0.0072(13) 0.0032(14) -0.0010(14)
C12B 0.0320(16) 0.0324(17) 0.0267(17) 0.0003(14) 0.0043(14) -0.0022(14)
N1C 0.0240(14) 0.0253(14) 0.0301(15) -0.0001(11) -0.0002(12) -0.0008(11)
N2C 0.0263(13) 0.0323(14) 0.0247(14) -0.0054(11) 0.0005(12) 0.0002(11)
N3C 0.0243(13) 0.0256(14) 0.0248(14) -0.0040(10) 0.0022(11) 0.0030(11)
C1C 0.0257(15) 0.0320(17) 0.0253(17) -0.0002(13) 0.0035(14) 0.0034(14)
C2C 0.0367(18) 0.0299(17) 0.0337(18) 0.0038(14) 0.0086(16) 0.0043(15)
C3C 0.0395(19) 0.0359(19) 0.0348(19) 0.0111(15) 0.0130(17) 0.0109(15)
C4C 0.0289(17) 0.051(2) 0.0263(18) 0.0053(15) 0.0037(15) 0.0039(16)
C5C 0.0263(16) 0.0366(18) 0.0310(18) 0.0012(14) 0.0057(15) -0.0008(14)
C6C 0.0254(16) 0.0293(17) 0.0195(16) 0.0028(13) 0.0055(14) 0.0032(13)
C7C 0.0232(16) 0.0297(17) 0.0218(16) -0.0043(13) 0.0030(14) 0.0020(13)
C8C 0.0285(16) 0.0322(18) 0.0250(17) -0.0099(14) 0.0071(14) 0.0019(14)
C9C 0.0362(17) 0.0253(16) 0.0283(17) -0.0101(14) 0.0056(15) 0.0017(14)
C10C 0.0293(16) 0.0268(17) 0.0254(17) -0.0035(13) 0.0079(14) 0.0033(13)
C11C 0.0334(17) 0.0402(19) 0.0289(17) -0.0138(14) 0.0003(15) -0.0041(15)
C12C 0.0367(17) 0.0281(17) 0.0327(18) -0.0041(14) 0.0033(15) 0.0062(14)
N1D 0.0219(13) 0.0243(13) 0.0228(14) -0.0046(11) -0.0032(12) 0.0054(11)
N2D 0.0226(13) 0.0231(13) 0.0264(13) -0.0004(10) 0.0059(11) -0.0020(11)
N3D 0.0238(12) 0.0205(12) 0.0235(13) 0.0034(10) 0.0048(11) 0.0039(11)
C1D 0.0222(15) 0.0250(16) 0.0329(18) -0.0002(12) 0.0006(14) 0.0049(14)
C2D 0.0318(17) 0.0255(16) 0.0310(18) -0.0005(13) 0.0095(15) 0.0070(14)
C3D 0.0424(19) 0.0229(16) 0.0258(17) 0.0080(14) 0.0076(16) 0.0027(13)
C4D 0.0258(16) 0.0296(17) 0.0278(17) 0.0061(13) 0.0007(14) -0.0003(14)
C5D 0.0201(15) 0.0281(16) 0.0256(17) -0.0009(12) 0.0012(14) -0.0007(13)
C6D 0.0303(16) 0.0163(14) 0.0211(16) 0.0021(12) 0.0052(14) -0.0001(12)
C7D 0.0229(15) 0.0171(14) 0.0238(16) 0.0021(12) 0.0059(14) -0.0031(13)
C8D 0.0270(15) 0.0265(16) 0.0254(17) -0.0021(13) 0.0083(14) -0.0026(14)
C9D 0.0288(16) 0.0274(16) 0.0259(17) -0.0020(13) 0.0119(15) 0.0000(13)
C10D 0.0289(16) 0.0177(14) 0.0222(16) 0.0043(12) 0.0072(14) -0.0033(12)
C11D 0.0291(16) 0.0438(19) 0.0348(19) -0.0069(14) 0.0089(15) 0.0015(15)
C12D 0.0337(16) 0.0231(16) 0.0269(17) 0.0004(13) 0.0059(14) 0.0012(13)

loop_
_atom_type_symbol
_atom_type_description
_atom_type_scat_dispersion_real
_atom_type_scat_dispersion_imag
_atom_type_scat_source
C C 0.0033 0.0016 'International Tables Vol C Tables 4.2.6.8 and 6.1.1.4'
H H 0.0000 0.0000 'International Tables Vol C Tables 4.2.6.8 and 6.1.1.4'
N N 0.0061 0.0033 'International Tables Vol C Tables 4.2.6.8 and 6.1.1.4'

loop_
_geom_angle_atom_site_label_1
_geom_angle_atom_site_label_2
_geom_angle_atom_site_label_3
_geom_angle
C7A N1A C6A 131.9(2)
C7A N1A H1AB 111.3(17)
C6A N1A H1AB 116.8(16)
C7A N2A C8A 115.7(3)
C10A N3A C7A 116.2(3)
C2A C1A C6A 121.0(3)
C2A C1A H1AA 119.5
C6A C1A H1AA 119.5
C1A C2A C3A 120.3(3)
C1A C2A H2AA 119.8
C3A C2A H2AA 119.8
C4A C3A C2A 118.6(3)
C4A C3A H3AA 120.7
C2A C3A H3AA 120.7
C5A C4A C3A 121.6(3)
C5A C4A H4AA 119.2
C3A C4A H4AA 119.2
C4A C5A C6A 119.8(3)
C4A C5A H5AA 120.1
C6A C5A H5AA 120.1
C5A C6A C1A 118.7(3)
C5A C6A N1A 125.4(3)
C1A C6A N1A 115.8(2)
N2A C7A N3A 126.8(2)
N2A C7A N1A 120.6(3)
N3A C7A N1A 112.5(2)
N2A C8A C9A 121.5(3)
N2A C8A C11A 116.2(3)
C9A C8A C11A 122.2(3)
C8A C9A C10A 118.6(3)
C8A C9A H9AA 120.7
C10A C9A H9AA 120.7
N3A C10A C9A 121.1(3)
N3A C10A C12A 117.0(3)
C9A C10A C12A 121.9(3)
C8A C11A H11A 109.5
C8A C11A H11B 109.5
H11A C11A H11B 109.5
C8A C11A H11C 109.5
H11A C11A H11C 109.5
H11B C11A H11C 109.5
C10A C12A H12A 109.5
C10A C12A H12B 109.5
H12A C12A H12B 109.5
C10A C12A H12C 109.5
H12A C12A H12C 109.5
H12B C12A H12C 109.5
C7B N1B C6B 130.8(2)
C7B N1B H1BB 106.7(18)
C6B N1B H1BB 122.1(17)
C7B N2B C8B 115.8(2)
C10B N3B C7B 116.6(2)
C2B C1B C6B 120.7(3)
C2B C1B H1BA 119.6
C6B C1B H1BA 119.6
C1B C2B C3B 120.3(3)
C1B C2B H2BA 119.9
C3B C2B H2BA 119.9
C4B C3B C2B 119.3(3)
C4B C3B H3BA 120.4
C2B C3B H3BA 120.4
C3B C4B C5B 120.9(3)
C3B C4B H4BA 119.5
C5B C4B H4BA 119.5
C6B C5B C4B 120.0(2)
C6B C5B H5BA 120.0
C4B C5B H5BA 120.0
C5B C6B C1B 118.8(3)
C5B C6B N1B 124.8(2)
C1B C6B N1B 116.4(2)
N2B C7B N3B 126.7(2)
N2B C7B N1B 120.6(3)
N3B C7B N1B 112.7(2)
N2B C8B C9B 121.3(2)
N2B C8B C11B 116.6(2)
C9B C8B C11B 122.1(2)
C8B C9B C10B 118.7(2)
C8B C9B H9BA 120.6
C10B C9B H9BA 120.6
N3B C10B C9B 120.9(3)
N3B C10B C12B 117.3(2)
C9B C10B C12B 121.8(2)
C8B C11B H11D 109.5
C8B C11B H11E 109.5
H11D C11B H11E 109.5
C8B C11B H11F 109.5
H11D C11B H11F 109.5
H11E C11B H11F 109.5
C10B C12B H12D 109.5
C10B C12B H12E 109.5
H12D C12B H12E 109.5
C10B C12B H12F 109.5
H12D C12B H12F 109.5
H12E C12B H12F 109.5
C7C N1C C6C 131.4(3)
C7C N1C H1CB 111(2)
C6C N1C H1CB 117(2)
C7C N2C C8C 116.1(3)
C10C N3C C7C 116.3(2)
C2C C1C C6C 120.8(3)
C2C C1C H1CA 119.6
C6C C1C H1CA 119.6
C3C C2C C1C 120.3(3)
C3C C2C H2CA 119.8
C1C C2C H2CA 119.8
C2C C3C C4C 118.8(3)
C2C C3C H3CA 120.6
C4C C3C H3CA 120.6
C3C C4C C5C 121.6(3)
C3C C4C H4CA 119.2
C5C C4C H4CA 119.2
C4C C5C C6C 119.1(3)
C4C C5C H5CA 120.4
C6C C5C H5CA 120.4
C1C C6C C5C 119.3(3)
C1C C6C N1C 115.8(2)
C5C C6C N1C 124.9(3)
N2C C7C N3C 126.6(3)
N2C C7C N1C 120.7(3)
N3C C7C N1C 112.7(2)
N2C C8C C9C 121.3(3)
N2C C8C C11C 116.0(3)
C9C C8C C11C 122.7(3)
C8C C9C C10C 118.7(3)
C8C C9C H9CA 120.6
C10C C9C H9CA 120.6
N3C C10C C9C 120.8(3)
N3C C10C C12C 116.8(3)
C9C C10C C12C 122.5(3)
C8C C11C H11G 109.5
C8C C11C H11H 109.5
H11G C11C H11H 109.5
C8C C11C H11I 109.5
H11G C11C H11I 109.5
H11H C11C H11I 109.5
C10C C12C H12G 109.5
C10C C12C H12H 109.5
H12G C12C H12H 109.5
C10C C12C H12I 109.5
H12G C12C H12I 109.5
H12H C12C H12I 109.5
C7D N1D C6D 130.6(3)
C7D N1D H1DB 108.0(17)
C6D N1D H1DB 121.4(17)
C7D N2D C8D 115.7(2)
C10D N3D C7D 116.9(2)
C2D C1D C6D 120.5(3)
C2D C1D H1DA 119.8
C6D C1D H1DA 119.8
C1D C2D C3D 120.8(3)
C1D C2D H2DA 119.6
C3D C2D H2DA 119.6
C4D C3D C2D 118.7(3)
C4D C3D H3DA 120.6
C2D C3D H3DA 120.6
C3D C4D C5D 121.6(3)
C3D C4D H4DA 119.2
C5D C4D H4DA 119.2
C4D C5D C6D 119.4(2)
C4D C5D H5DA 120.3
C6D C5D H5DA 120.3
C5D C6D C1D 119.0(2)
C5D C6D N1D 124.6(2)
C1D C6D N1D 116.5(2)
N2D C7D N3D 126.3(2)
N2D C7D N1D 120.6(3)
N3D C7D N1D 113.0(2)
N2D C8D C9D 121.8(2)
N2D C8D C11D 116.0(3)
C9D C8D C11D 122.2(2)
C8D C9D C10D 118.5(2)
C8D C9D H9DA 120.7
C10D C9D H9DA 120.7
N3D C10D C9D 120.7(3)
N3D C10D C12D 117.1(2)
C9D C10D C12D 122.2(2)
C8D C11D H11J 109.5
C8D C11D H11K 109.5
H11J C11D H11K 109.5
C8D C11D H11L 109.5
H11J C11D H11L 109.5
H11K C11D H11L 109.5
C10D C12D H12J 109.5
C10D C12D H12K 109.5
H12J C12D H12K 109.5
C10D C12D H12L 109.5
H12J C12D H12L 109.5
H12K C12D H12L 109.5

loop_
_geom_bond_atom_site_label_1
_geom_bond_atom_site_label_2
_geom_bond_distance
N1A C7A 1.368(3)
N1A C6A 1.407(3)
N1A H1AB 0.91(3)
N2A C7A 1.338(3)
N2A C8A 1.353(3)
N3A C10A 1.340(3)
N3A C7A 1.354(3)
C1A C2A 1.380(4)
C1A C6A 1.398(4)
C1A H1AA 0.9500
C2A C3A 1.390(4)
C2A H2AA 0.9500
C3A C4A 1.387(4)
C3A H3AA 0.9500
C4A C5A 1.383(4)
C4A H4AA 0.9500
C5A C6A 1.390(4)
C5A H5AA 0.9500
C8A C9A 1.380(4)
C8A C11A 1.501(4)
C9A C10A 1.385(4)
C9A H9AA 0.9500
C10A C12A 1.504(4)
C11A H11A 0.9800
C11A H11B 0.9800
C11A H11C 0.9800
C12A H12A 0.9800
C12A H12B 0.9800
C12A H12C 0.9800
N1B C7B 1.375(3)
N1B C6B 1.410(3)
N1B H1BB 0.97(3)
N2B C7B 1.338(3)
N2B C8B 1.356(3)
N3B C10B 1.339(3)
N3B C7B 1.349(3)
C1B C2B 1.378(4)
C1B C6B 1.397(3)
C1B H1BA 0.9500
C2B C3B 1.389(4)
C2B H2BA 0.9500
C3B C4B 1.378(4)
C3B H3BA 0.9500
C4B C5B 1.389(4)
C4B H4BA 0.9500
C5B C6B 1.388(4)
C5B H5BA 0.9500
C8B C9B 1.381(4)
C8B C11B 1.500(4)
C9B C10B 1.386(4)
C9B H9BA 0.9500
C10B C12B 1.505(4)
C11B H11D 0.9800
C11B H11E 0.9800
C11B H11F 0.9800
C12B H12D 0.9800
C12B H12E 0.9800
C12B H12F 0.9800
N1C C7C 1.378(3)
N1C C6C 1.408(3)
N1C H1CB 0.94(3)
N2C C7C 1.334(3)
N2C C8C 1.346(3)
N3C C10C 1.343(3)
N3C C7C 1.357(3)
C1C C2C 1.385(4)
C1C C6C 1.389(4)
C1C H1CA 0.9500
C2C C3C 1.382(4)
C2C H2CA 0.9500
C3C C4C 1.384(4)
C3C H3CA 0.9500
C4C C5C 1.391(4)
C4C H4CA 0.9500
C5C C6C 1.392(4)
C5C H5CA 0.9500
C8C C9C 1.382(4)
C8C C11C 1.501(4)
C9C C10C 1.387(4)
C9C H9CA 0.9500
C10C C12C 1.497(4)
C11C H11G 0.9800
C11C H11H 0.9800
C11C H11I 0.9800
C12C H12G 0.9800
C12C H12H 0.9800
C12C H12I 0.9800
N1D C7D 1.371(3)
N1D C6D 1.408(3)
N1D H1DB 0.92(3)
N2D C7D 1.339(3)
N2D C8D 1.357(3)
N3D C10D 1.339(3)
N3D C7D 1.352(3)
C1D C2D 1.374(4)
C1D C6D 1.397(3)
C1D H1DA 0.9500
C2D C3D 1.384(4)
C2D H2DA 0.9500
C3D C4D 1.380(4)
C3D H3DA 0.9500
C4D C5D 1.383(4)
C4D H4DA 0.9500
C5D C6D 1.394(4)
C5D H5DA 0.9500
C8D C9D 1.375(4)
C8D C11D 1.500(4)
C9D C10D 1.392(4)
C9D H9DA 0.9500
C10D C12D 1.496(4)
C11D H11J 0.9800
C11D H11K 0.9800
C11D H11L 0.9800
C12D H12J 0.9800
C12D H12K 0.9800
C12D H12L 0.9800

loop_
_geom_hbond_atom_site_label_D
_geom_hbond_atom_site_label_H
_geom_hbond_atom_site_label_A
_geom_hbond_distance_DH
_geom_hbond_distance_HA
_geom_hbond_distance_DA
_geom_hbond_angle_DHA
N1A H1AB N3B 0.91(3) 2.11(3) 2.997(3) 165(2)
N1B H1BB N3A 0.97(3) 2.08(3) 3.022(3) 162(3)
N1C H1CB N3D 0.94(3) 2.05(3) 2.975(3) 166(3)
N1D H1DB N3C 0.92(3) 2.08(3) 2.987(3) 167(3)

loop_
_geom_torsion_atom_site_label_1
_geom_torsion_atom_site_label_2
_geom_torsion_atom_site_label_3
_geom_torsion_atom_site_label_4
_geom_torsion
C6A C1A C2A C3A 0.4(4)
C1A C2A C3A C4A 0.1(4)
C2A C3A C4A C5A -0.3(4)
C3A C4A C5A C6A 0.2(4)
C4A C5A C6A C1A 0.3(4)
C4A C5A C6A N1A -178.5(2)
C2A C1A C6A C5A -0.5(4)
C2A C1A C6A N1A 178.3(2)
C7A N1A C6A C5A 9.4(4)
C7A N1A C6A C1A -169.3(3)
C8A N2A C7A N3A 1.0(4)
C8A N2A C7A N1A -176.9(2)
C10A N3A C7A N2A -1.8(4)
C10A N3A C7A N1A 176.3(2)
C6A N1A C7A N2A -16.4(4)
C6A N1A C7A N3A 165.3(2)
C7A N2A C8A C9A 0.2(3)
C7A N2A C8A C11A 178.5(2)
N2A C8A C9A C10A -0.4(4)
C11A C8A C9A C10A -178.7(2)
C7A N3A C10A C9A 1.4(3)
C7A N3A C10A C12A -178.7(2)
C8A C9A C10A N3A -0.4(4)
C8A C9A C10A C12A 179.7(2)
C6B C1B C2B C3B 0.4(4)
C1B C2B C3B C4B 0.6(4)
C2B C3B C4B C5B -0.1(4)
C3B C4B C5B C6B -1.5(4)
C4B C5B C6B C1B 2.5(4)
C4B C5B C6B N1B -177.4(2)
C2B C1B C6B C5B -1.9(4)
C2B C1B C6B N1B 177.9(2)
C7B N1B C6B C5B 20.7(4)
C7B N1B C6B C1B -159.1(2)
C8B N2B C7B N3B 1.1(4)
C8B N2B C7B N1B -177.7(2)
C10B N3B C7B N2B -2.7(4)
C10B N3B C7B N1B 176.2(2)
C6B N1B C7B N2B -9.0(4)
C6B N1B C7B N3B 172.0(2)
C7B N2B C8B C9B 1.4(3)
C7B N2B C8B C11B -179.2(2)
N2B C8B C9B C10B -2.2(4)
C11B C8B C9B C10B 178.5(2)
C7B N3B C10B C9B 1.8(3)
C7B N3B C10B C12B -176.9(2)
C8B C9B C10B N3B 0.5(4)
C8B C9B C10B C12B 179.1(2)
C6C C1C C2C C3C 0.3(4)
C1C C2C C3C C4C -1.2(4)
C2C C3C C4C C5C 1.7(4)
C3C C4C C5C C6C -1.2(4)
C2C C1C C6C C5C 0.2(4)
C2C C1C C6C N1C -179.2(2)
C4C C5C C6C C1C 0.2(4)
C4C C5C C6C N1C 179.6(2)
C7C N1C C6C C1C 173.8(3)
C7C N1C C6C C5C -5.6(4)
C8C N2C C7C N3C -3.5(4)
C8C N2C C7C N1C 176.3(2)
C10C N3C C7C N2C 4.3(4)
C10C N3C C7C N1C -175.6(2)
C6C N1C C7C N2C 12.0(4)
C6C N1C C7C N3C -168.1(2)
C7C N2C C8C C9C -0.2(4)
C7C N2C C8C C11C -179.7(2)
N2C C8C C9C C10C 2.9(4)
C11C C8C C9C C10C -177.7(2)
C7C N3C C10C C9C -1.2(3)
C7C N3C C10C C12C 179.6(2)
C8C C9C C10C N3C -2.1(4)
C8C C9C C10C C12C 177.1(2)
C6D C1D C2D C3D -1.1(4)
C1D C2D C3D C4D -0.4(4)
C2D C3D C4D C5D 0.6(4)
C3D C4D C5D C6D 0.9(4)
C4D C5D C6D C1D -2.4(4)
C4D C5D C6D N1D 178.1(2)
C2D C1D C6D C5D 2.5(4)
C2D C1D C6D N1D -177.9(2)
C7D N1D C6D C5D -21.4(4)
C7D N1D C6D C1D 159.0(2)
C8D N2D C7D N3D -2.2(4)
C8D N2D C7D N1D 176.3(2)
C10D N3D C7D N2D 2.9(4)
C10D N3D C7D N1D -175.6(2)
C6D N1D C7D N2D 13.2(4)
C6D N1D C7D N3D -168.1(2)
C7D N2D C8D C9D -0.5(4)
C7D N2D C8D C11D -179.7(2)
N2D C8D C9D C10D 2.1(4)
C11D C8D C9D C10D -178.7(2)
C7D N3D C10D C9D -1.1(3)
C7D N3D C10D C12D 177.2(2)
C8D C9D C10D N3D -1.3(4)
C8D C9D C10D C12D -179.5(2)

_cod_database_fobs_code 2242150
